data_7014495
loop_
_publ_author_name
'Pogozhev, Dmitry'
'Baudron, St\'ephane A'
'Hosseini, Mir Wais'

_publ_section_title
;
 Dipyrrin based silver [2 + 2] metallamacrocycles.
;
_journal_issue 2
_journal_name_full 'Dalton transactions (Cambridge, England : 2003)'
_journal_page_first 437
_journal_page_last 445
_journal_paper_doi 10.1039/c0dt00907e
_journal_volume 40
_journal_year 2011
_chemical_formula_moiety 'C40 H30 Ag2 N6, 2(F6 P)'
_chemical_formula_sum 'C40 H30 Ag2 F12 N6 P2'
_chemical_formula_weight 1100.38
_chemical_name_systematic
;
?
;
_space_group_IT_number 14
_symmetry_cell_setting monoclinic
_symmetry_space_group_name_Hall '-P 2yn'
_symmetry_space_group_name_H-M 'P 1 21/n 1'
_atom_sites_solution_hydrogens geom
_atom_sites_solution_primary direct
_atom_sites_solution_secondary difmap
_audit_creation_method SHELXL-97
_cell_angle_alpha 90.00
_cell_angle_beta 95.6260(10)
_cell_angle_gamma 90.00
_cell_formula_units_Z 2
_cell_length_a 10.3668(3)
_cell_length_b 13.6996(4)
_cell_length_c 13.8058(4)
_cell_measurement_reflns_used 7234
_cell_measurement_temperature 173(2)
_cell_measurement_theta_max 27.10
_cell_measurement_theta_min 2.35
_cell_volume 1951.27(10)
_computing_cell_refinement 'Bruker SAINT'
_computing_data_collection 'Bruker APEX2'
_computing_data_reduction 'Bruker SAINT'
_computing_molecular_graphics 'Bruker SHELXTL'
_computing_publication_material 'Bruker SHELXTL'
_computing_structure_refinement 'SHELXL-97 (Sheldrick, 2008)'
_computing_structure_solution 'SHELXS-97 (Sheldrick, 2008)'
_diffrn_ambient_temperature 173(2)
_diffrn_measured_fraction_theta_full 0.999
_diffrn_measured_fraction_theta_max 0.999
_diffrn_measurement_device_type 'Bruker APEX-II CCD'
_diffrn_measurement_method '\f and \w scans'
_diffrn_radiation_monochromator graphite
_diffrn_radiation_source 'fine-focus sealed tube'
_diffrn_radiation_type MoK\a
_diffrn_radiation_wavelength 0.71073
_diffrn_reflns_av_R_equivalents 0.0292
_diffrn_reflns_av_sigmaI/netI 0.0247
_diffrn_reflns_limit_h_max 13
_diffrn_reflns_limit_h_min -12
_diffrn_reflns_limit_k_max 12
_diffrn_reflns_limit_k_min -17
_diffrn_reflns_limit_l_max 17
_diffrn_reflns_limit_l_min -17
_diffrn_reflns_number 22705
_diffrn_reflns_theta_full 27.53
_diffrn_reflns_theta_max 27.53
_diffrn_reflns_theta_min 2.10
_exptl_absorpt_coefficient_mu 1.184
_exptl_absorpt_correction_T_max 0.9767
_exptl_absorpt_correction_T_min 0.8808
_exptl_absorpt_correction_type multi-scan
_exptl_absorpt_process_details sadabs
_exptl_crystal_colour orange
_exptl_crystal_density_diffrn 1.873
_exptl_crystal_density_meas ?
_exptl_crystal_density_method 'not measured'
_exptl_crystal_description platelet
_exptl_crystal_F_000 1088
_exptl_crystal_size_max 0.11
_exptl_crystal_size_mid 0.07
_exptl_crystal_size_min 0.02
_refine_diff_density_max 1.267
_refine_diff_density_min -0.657
_refine_diff_density_rms 0.100
_refine_ls_extinction_method none
_refine_ls_goodness_of_fit_ref 1.034
_refine_ls_hydrogen_treatment constr
_refine_ls_matrix_type full
_refine_ls_number_parameters 280
_refine_ls_number_reflns 4497
_refine_ls_number_restraints 0
_refine_ls_restrained_S_all 1.034
_refine_ls_R_factor_all 0.0531
_refine_ls_R_factor_gt 0.0405
_refine_ls_shift/su_max 0.000
_refine_ls_shift/su_mean 0.000
_refine_ls_structure_factor_coef Fsqd
_refine_ls_weighting_details 'calc w=1/[\s^2^(Fo^2^)+(0.0590P)^2^+3.6182P] where P=(Fo^2^+2Fc^2^)/3'
_refine_ls_weighting_scheme calc
_refine_ls_wR_factor_gt 0.1057
_refine_ls_wR_factor_ref 0.1137
_reflns_number_gt 3647
_reflns_number_total 4497
_reflns_threshold_expression >2sigma(I)
_cod_data_source_file C0DT00907E.TXT
_cod_data_source_block 10
_cod_depositor_comments
;
The following automatic conversions were performed:
'_symmetry_cell_setting' value 'Monoclinic' changed to 'monoclinic'
according to '/home/saulius/struct/CIF-dictionaries/cif_core.dic'
dictionary named 'cif_core.dic' version 2.4.1 from 2010-06-29.

Automatic conversion script
Id: cif_fix_enum 1555 2011-01-17 13:19:09Z saulius 

The following automatic conversions were performed:

'_exptl_crystal_density_meas' value 'not measured' was changed to '?'
- the value is perceived as not measured.

Automatic conversion script
Id: cif_fix_values 3008 2015-01-20 13:52:24Z robertas 
;
_cod_original_sg_symbol_H-M 'P2(1)/n '
_cod_database_code 7014495

loop_
_symmetry_equiv_pos_as_xyz
'x, y, z'
'-x+1/2, y+1/2, -z+1/2'
'-x, -y, -z'
'x-1/2, -y-1/2, z-1/2'

loop_
_atom_site_label
_atom_site_type_symbol
_atom_site_fract_x
_atom_site_fract_y
_atom_site_fract_z
_atom_site_U_iso_or_equiv
_atom_site_adp_type
_atom_site_occupancy
_atom_site_symmetry_multiplicity
_atom_site_calc_flag
_atom_site_refinement_flags
_atom_site_disorder_assembly
_atom_site_disorder_group
C1 C 0.3227(4) 0.6344(3) 0.5584(3) 0.0377(8) Uani 1 1 d . . .
H1 H 0.3475 0.6952 0.5838 0.045 Uiso 1 1 calc R . .
C2 C 0.3705(4) 0.5934(3) 0.4737(3) 0.0384(8) Uani 1 1 d . . .
H2 H 0.4305 0.6212 0.4361 0.046 Uiso 1 1 calc R . .
C3 C 0.3112(3) 0.5062(3) 0.4593(2) 0.0324(7) Uani 1 1 d . . .
H3 H 0.3223 0.4625 0.4092 0.039 Uiso 1 1 calc R . .
C4 C 0.2272(3) 0.4931(2) 0.5359(2) 0.0274(7) Uani 1 1 d . . .
C5 C 0.1474(3) 0.4166(2) 0.5540(2) 0.0264(6) Uani 1 1 d . . .
C6 C 0.1074(3) 0.3437(2) 0.4825(2) 0.0286(7) Uani 1 1 d . . .
C7 C 0.1154(4) 0.3377(3) 0.3820(2) 0.0332(7) Uani 1 1 d . . .
H7 H 0.1495 0.3849 0.3433 0.040 Uiso 1 1 calc R . .
C8 C 0.0630(4) 0.2478(3) 0.3502(3) 0.0372(8) Uani 1 1 d . . .
H8 H 0.0571 0.2241 0.2868 0.045 Uiso 1 1 calc R . .
C9 C 0.0216(4) 0.2009(3) 0.4296(3) 0.0375(8) Uani 1 1 d . . .
H9 H -0.0180 0.1400 0.4291 0.045 Uiso 1 1 calc R . .
C10 C 0.1044(3) 0.4042(2) 0.6527(2) 0.0265(7) Uani 1 1 d . . .
C11 C 0.1972(3) 0.3985(3) 0.7334(2) 0.0326(7) Uani 1 1 d . . .
H11 H 0.2849 0.4026 0.7247 0.039 Uiso 1 1 calc R . .
C12 C 0.1592(3) 0.3868(3) 0.8263(2) 0.0317(7) Uani 1 1 d . . .
H12 H 0.2221 0.3830 0.8790 0.038 Uiso 1 1 calc R . .
C13 C 0.0285(3) 0.3807(2) 0.8425(2) 0.0246(6) Uani 1 1 d . . .
C14 C -0.0632(3) 0.3848(2) 0.7612(2) 0.0284(7) Uani 1 1 d . . .
H14 H -0.1508 0.3802 0.7699 0.034 Uiso 1 1 calc R . .
C15 C -0.0261(3) 0.3956(2) 0.6687(2) 0.0288(7) Uani 1 1 d . . .
H15 H -0.0891 0.3971 0.6159 0.035 Uiso 1 1 calc R . .
C16 C -0.0123(3) 0.3734(2) 0.9423(2) 0.0257(6) Uani 1 1 d . . .
C17 C 0.0762(4) 0.3651(3) 1.0237(2) 0.0362(8) Uani 1 1 d . . .
H17 H 0.1643 0.3616 1.0164 0.043 Uiso 1 1 calc R . .
C18 C 0.0349(4) 0.3619(3) 1.1156(3) 0.0395(8) Uani 1 1 d . . .
H18 H 0.0971 0.3554 1.1686 0.047 Uiso 1 1 calc R . .
C19 C -0.1746(4) 0.3769(4) 1.0548(3) 0.0502(11) Uani 1 1 d . . .
H19 H -0.2618 0.3821 1.0646 0.060 Uiso 1 1 calc R . .
C20 C -0.1410(4) 0.3794(4) 0.9609(3) 0.0476(11) Uani 1 1 d . . .
H20 H -0.2054 0.3851 0.9093 0.057 Uiso 1 1 calc R . .
N1 N 0.2401(3) 0.5769(2) 0.5963(2) 0.0307(6) Uani 1 1 d . . .
N2 N 0.0481(3) 0.2582(2) 0.5082(2) 0.0335(6) Uani 1 1 d . . .
H2A H 0.0307 0.2438 0.5662 0.040 Uiso 1 1 calc R . .
N3 N -0.0883(3) 0.3675(2) 1.1328(2) 0.0321(6) Uani 1 1 d . . .
Ag1 Ag 0.14938(3) 0.61087(2) 0.723779(19) 0.03695(11) Uani 1 1 d . . .
F1 F 0.4349(2) 0.6417(2) 0.8095(2) 0.0673(8) Uani 1 1 d . . .
F2 F 0.5587(5) 0.5341(3) 0.9042(3) 0.1190(17) Uani 1 1 d . . .
F3 F 0.6398(3) 0.6731(2) 0.8602(2) 0.0691(8) Uani 1 1 d . . .
F4 F 0.7026(3) 0.5318(2) 0.7934(2) 0.0763(9) Uani 1 1 d . . .
F5 F 0.5807(4) 0.6385(2) 0.7043(2) 0.0800(10) Uani 1 1 d . . .
F6 F 0.4972(3) 0.4976(2) 0.7441(3) 0.0887(12) Uani 1 1 d . . .
P1 P 0.56645(10) 0.58269(8) 0.80336(7) 0.0376(2) Uani 1 1 d . . .

loop_
_atom_site_aniso_label
_atom_site_aniso_U_11
_atom_site_aniso_U_22
_atom_site_aniso_U_33
_atom_site_aniso_U_23
_atom_site_aniso_U_13
_atom_site_aniso_U_12
C1 0.045(2) 0.0338(18) 0.036(2) -0.0040(15) 0.0107(16) -0.0086(15)
C2 0.040(2) 0.045(2) 0.0322(19) 0.0013(15) 0.0143(16) -0.0054(16)
C3 0.0338(18) 0.0397(19) 0.0250(16) -0.0018(14) 0.0096(14) -0.0001(14)
C4 0.0289(16) 0.0343(17) 0.0194(14) 0.0001(12) 0.0046(12) 0.0024(13)
C5 0.0294(16) 0.0312(16) 0.0188(14) 0.0019(12) 0.0037(12) 0.0031(13)
C6 0.0328(17) 0.0310(16) 0.0225(15) 0.0010(13) 0.0053(13) -0.0004(13)
C7 0.0393(19) 0.0383(19) 0.0223(16) 0.0036(14) 0.0051(14) -0.0001(15)
C8 0.043(2) 0.043(2) 0.0255(17) -0.0062(14) 0.0024(15) 0.0026(16)
C9 0.044(2) 0.0323(18) 0.0356(19) -0.0036(15) 0.0026(16) -0.0039(15)
C10 0.0329(17) 0.0270(16) 0.0202(15) 0.0005(12) 0.0056(12) -0.0011(12)
C11 0.0257(16) 0.047(2) 0.0250(17) 0.0044(14) 0.0043(12) -0.0026(14)
C12 0.0274(16) 0.046(2) 0.0213(16) 0.0057(14) -0.0001(12) -0.0043(14)
C13 0.0295(16) 0.0239(14) 0.0209(15) 0.0008(11) 0.0048(12) -0.0003(12)
C14 0.0264(16) 0.0349(17) 0.0241(16) -0.0014(13) 0.0042(12) 0.0007(13)
C15 0.0278(16) 0.0367(17) 0.0212(15) -0.0018(13) -0.0003(12) 0.0023(13)
C16 0.0322(17) 0.0243(15) 0.0210(15) -0.0005(11) 0.0056(12) -0.0019(12)
C17 0.0288(18) 0.057(2) 0.0229(17) 0.0005(15) 0.0037(13) 0.0074(16)
C18 0.040(2) 0.057(2) 0.0217(17) 0.0009(15) 0.0011(14) 0.0072(17)
C19 0.032(2) 0.089(3) 0.030(2) -0.004(2) 0.0100(16) -0.014(2)
C20 0.0309(19) 0.089(3) 0.0229(18) -0.0017(19) 0.0024(14) -0.014(2)
N1 0.0348(15) 0.0353(15) 0.0226(14) -0.0026(12) 0.0066(11) -0.0034(12)
N2 0.0433(17) 0.0348(15) 0.0229(14) 0.0023(11) 0.0064(12) -0.0060(13)
N3 0.0395(16) 0.0370(16) 0.0207(13) -0.0026(11) 0.0073(12) -0.0062(12)
Ag1 0.04619(19) 0.04300(18) 0.02369(15) -0.00748(11) 0.01365(11) -0.00696(12)
F1 0.0371(13) 0.091(2) 0.0746(19) -0.0380(16) 0.0080(12) 0.0123(13)
F2 0.228(5) 0.076(2) 0.064(2) 0.0248(18) 0.068(3) 0.024(3)
F3 0.0554(17) 0.0666(18) 0.082(2) -0.0273(16) -0.0121(14) 0.0136(14)
F4 0.0643(18) 0.084(2) 0.078(2) -0.0230(17) -0.0079(15) 0.0409(16)
F5 0.113(3) 0.078(2) 0.0551(18) 0.0080(15) 0.0408(18) 0.033(2)
F6 0.0625(19) 0.080(2) 0.125(3) -0.058(2) 0.0203(19) -0.0184(16)
P1 0.0375(5) 0.0452(5) 0.0309(5) -0.0047(4) 0.0081(4) 0.0082(4)

loop_
_atom_type_symbol
_atom_type_description
_atom_type_scat_dispersion_real
_atom_type_scat_dispersion_imag
_atom_type_scat_source
C C 0.0033 0.0016 'International Tables Vol C Tables 4.2.6.8 and 6.1.1.4'
H H 0.0000 0.0000 'International Tables Vol C Tables 4.2.6.8 and 6.1.1.4'
N N 0.0061 0.0033 'International Tables Vol C Tables 4.2.6.8 and 6.1.1.4'
F F 0.0171 0.0103 'International Tables Vol C Tables 4.2.6.8 and 6.1.1.4'
P P 0.1023 0.0942 'International Tables Vol C Tables 4.2.6.8 and 6.1.1.4'
Ag Ag -0.8971 1.1015 'International Tables Vol C Tables 4.2.6.8 and 6.1.1.4'

loop_
_geom_angle_atom_site_label_1
_geom_angle_atom_site_label_2
_geom_angle_atom_site_label_3
_geom_angle
_geom_angle_site_symmetry_1
_geom_angle_site_symmetry_3
_geom_angle_publ_flag
N1 C1 C2 112.5(3) . . ?
N1 C1 H1 123.7 . . ?
C2 C1 H1 123.7 . . ?
C3 C2 C1 106.2(3) . . ?
C3 C2 H2 126.9 . . ?
C1 C2 H2 126.9 . . ?
C2 C3 C4 107.5(3) . . ?
C2 C3 H3 126.3 . . ?
C4 C3 H3 126.3 . . ?
C5 C4 N1 122.4(3) . . ?
C5 C4 C3 130.1(3) . . ?
N1 C4 C3 107.5(3) . . ?
C4 C5 C6 123.0(3) . . ?
C4 C5 C10 119.6(3) . . ?
C6 C5 C10 117.3(3) . . ?
N2 C6 C7 106.0(3) . . ?
N2 C6 C5 121.2(3) . . ?
C7 C6 C5 132.9(3) . . ?
C8 C7 C6 107.6(3) . . ?
C8 C7 H7 126.2 . . ?
C6 C7 H7 126.2 . . ?
C9 C8 C7 107.7(3) . . ?
C9 C8 H8 126.2 . . ?
C7 C8 H8 126.2 . . ?
N2 C9 C8 108.4(3) . . ?
N2 C9 H9 125.8 . . ?
C8 C9 H9 125.8 . . ?
C15 C10 C11 118.1(3) . . ?
C15 C10 C5 122.5(3) . . ?
C11 C10 C5 119.4(3) . . ?
C12 C11 C10 120.4(3) . . ?
C12 C11 H11 119.8 . . ?
C10 C11 H11 119.8 . . ?
C11 C12 C13 121.6(3) . . ?
C11 C12 H12 119.2 . . ?
C13 C12 H12 119.2 . . ?
C12 C13 C14 117.6(3) . . ?
C12 C13 C16 121.5(3) . . ?
C14 C13 C16 121.0(3) . . ?
C15 C14 C13 121.3(3) . . ?
C15 C14 H14 119.4 . . ?
C13 C14 H14 119.4 . . ?
C14 C15 C10 121.1(3) . . ?
C14 C15 H15 119.4 . . ?
C10 C15 H15 119.4 . . ?
C17 C16 C20 115.4(3) . . ?
C17 C16 C13 122.2(3) . . ?
C20 C16 C13 122.3(3) . . ?
C18 C17 C16 120.6(3) . . ?
C18 C17 H17 119.7 . . ?
C16 C17 H17 119.7 . . ?
N3 C18 C17 123.7(3) . . ?
N3 C18 H18 118.1 . . ?
C17 C18 H18 118.1 . . ?
N3 C19 C20 123.4(4) . . ?
N3 C19 H19 118.3 . . ?
C20 C19 H19 118.3 . . ?
C19 C20 C16 120.6(4) . . ?
C19 C20 H20 119.7 . . ?
C16 C20 H20 119.7 . . ?
C1 N1 C4 106.3(3) . . ?
C1 N1 Ag1 123.9(2) . . ?
C4 N1 Ag1 129.7(2) . . ?
C9 N2 C6 110.3(3) . . ?
C9 N2 H2A 124.9 . . ?
C6 N2 H2A 124.9 . . ?
C18 N3 C19 116.2(3) . . ?
C18 N3 Ag1 123.2(2) . 3_567 ?
C19 N3 Ag1 119.5(3) . 3_567 ?
N1 Ag1 N3 169.37(11) . 3_567 ?
F2 P1 F6 95.1(2) . . ?
F2 P1 F5 175.8(3) . . ?
F6 P1 F5 89.1(2) . . ?
F2 P1 F4 90.8(2) . . ?
F6 P1 F4 89.67(18) . . ?
F5 P1 F4 88.76(19) . . ?
F2 P1 F1 92.9(2) . . ?
F6 P1 F1 93.12(17) . . ?
F5 P1 F1 87.34(18) . . ?
F4 P1 F1 175.2(2) . . ?
F2 P1 F3 87.5(2) . . ?
F6 P1 F3 177.4(2) . . ?
F5 P1 F3 88.3(2) . . ?
F4 P1 F3 89.92(17) . . ?
F1 P1 F3 87.12(15) . . ?

loop_
_geom_bond_atom_site_label_1
_geom_bond_atom_site_label_2
_geom_bond_distance
_geom_bond_site_symmetry_2
_geom_bond_publ_flag
C1 N1 1.309(5) . ?
C1 C2 1.430(5) . ?
C1 H1 0.9300 . ?
C2 C3 1.350(5) . ?
C2 H2 0.9300 . ?
C3 C4 1.447(4) . ?
C3 H3 0.9300 . ?
C4 C5 1.373(5) . ?
C4 N1 1.418(4) . ?
C5 C6 1.436(5) . ?
C5 C10 1.485(4) . ?
C6 N2 1.384(4) . ?
C6 C7 1.401(4) . ?
C7 C8 1.399(5) . ?
C7 H7 0.9300 . ?
C8 C9 1.374(5) . ?
C8 H8 0.9300 . ?
C9 N2 1.346(5) . ?
C9 H9 0.9300 . ?
C10 C15 1.397(5) . ?
C10 C11 1.401(5) . ?
C11 C12 1.387(5) . ?
C11 H11 0.9300 . ?
C12 C13 1.397(5) . ?
C12 H12 0.9300 . ?
C13 C14 1.398(5) . ?
C13 C16 1.484(4) . ?
C14 C15 1.378(5) . ?
C14 H14 0.9300 . ?
C15 H15 0.9300 . ?
C16 C17 1.384(5) . ?
C16 C20 1.386(5) . ?
C17 C18 1.380(5) . ?
C17 H17 0.9300 . ?
C18 N3 1.324(5) . ?
C18 H18 0.9300 . ?
C19 N3 1.337(5) . ?
C19 C20 1.376(5) . ?
C19 H19 0.9300 . ?
C20 H20 0.9300 . ?
N1 Ag1 2.127(3) . ?
N2 H2A 0.8600 . ?
N3 Ag1 2.157(3) 3_567 ?
Ag1 N3 2.157(3) 3_567 ?
F1 P1 1.594(3) . ?
F2 P1 1.553(3) . ?
F3 P1 1.616(3) . ?
F4 P1 1.592(3) . ?
F5 P1 1.586(3) . ?
F6 P1 1.558(3) . ?
